data_2001796
loop_
_publ_author_name
'Rheingold, A. L.'
'White, C. B.'
'Haggerty, B. S.'
'Maatta, E. A.'

_publ_section_title
;
 Bis(tetrabutylammonium) nonadecaoxohexamolybdenum(VI): a second
 polymorph
;
_journal_issue 4
_journal_name_full 'Acta Crystallographica Section C'
_journal_page_first 756
_journal_page_last 758
_journal_paper_doi 10.1107/S0108270192007765
_journal_volume 49
_journal_year 1993
_chemical_formula_moiety '2(C16 H36 N1),Mo6 O19'
_chemical_formula_sum 'C32 H72 Mo6 N2 O19'
_chemical_formula_weight 1364.6
_symmetry_cell_setting monoclinic
_symmetry_space_group_name_Hall '-C 2yc'
_symmetry_space_group_name_H-M 'C 1 2/c 1'
_cell_angle_alpha 90
_cell_angle_beta 101.42(2)
_cell_angle_gamma 90
_cell_formula_units_Z 4
_cell_length_a 16.280(3)
_cell_length_b 17.204(3)
_cell_length_c 17.738(4)
_cell_volume 4869.7(17)
_diffrn_radiation_type Mo
_diffrn_radiation_wavelength 0.71073
_exptl_absorpt_coefficient_mu 1.566
_exptl_crystal_density_diffrn 1.861
_exptl_crystal_F_000 2728
_cod_data_source_file hh1016.cif
_cod_data_source_block hh1016_structure_1_of_1
_cod_original_cell_volume 4869.8(17)
_cod_database_code 2001796

loop_
_atom_site_label
_atom_site_fract_x
_atom_site_fract_y
_atom_site_fract_z
_atom_site_U_iso_or_equiv
Mo(1) .56190(10) .28980(10) .64310(10) .0560(10)
Mo(2) .5000 .15450(10) .7500 .0510(10)
Mo(3) .63110(10) .28920(10) .82950(10) .0570(10)
Mo(4) .5000 .42440(10) .7500 .0650(10)
O(1) .5000 .2895(5) .7500 .043(3)
O(2) .6083(5) .2919(4) .5663(4) .072(3)
O(3) .5509(4) .1797(4) .6655(4) .055(2)
O(4) .6563(3) .2896(4) .7298(4) .055(2)
O(5) .5503(4) .3995(4) .6638(4) .064(3)
O(6) .5000 .0571(6) .7500 .079(4)
O(7) .6048(4) .1806(4) .8148(4) .057(2)
O(8) .7250(4) .2872(5) .8882(4) .080(3)
O(9) .6059(4) .3979(4) .8150(4) .066(3)
O(10) .5000 .5210(6) .7500 .093(5)
O(11) .5560(4) .2897(4) .9014(4) .061(2)
N(1) .2474(4) -.0135(4) .0509(4) .052(3)
C(1) .2541(6) .0624(6) .0099(6) .063(4)
C(2) .2214(7) .0628(7) -.0763(6) .075(5)
C(3) .2371(8) .1400(8) -.1090(8) .093(6)
C(4) .2106(9) .1436(9) -.1935(8) .116(7)
C(5) .2934(6) -.0059(6) .1356(5) .061(4)
C(6) .2540(6) .0488(7) .1846(6) .070(4)
C(7) .3173(7) .0688(8) .2570(6) .077(5)
C(8) .3796(9) .1260(9) .2447(8) .119(7)
C(9) .1546(6) -.0316(6) .0468(6) .065(4)
C(10) .1360(7) -.1026(7) .0887(7) .074(5)
C(11) .0421(7) -.1112(8) .0829(7) .084(5)
C(12) .0176(8) -.1789(8) .1238(8) .102(6)
C(13) .2873(5) -.0804(5) .0145(6) .052(3)
C(14) .3777(6) -.0672(6) .0080(6) .060(4)
C(15) .4137(5) -.1357(6) -.0267(6) .057(4)
C(16) .5042(6) -.1220(7) -.0333(7) .077(5)
H(1A) .3119 .0780 .0201 ?
H(1B) .2232 .1011 .0316 ?
H(2A) .1626 .0510 -.0880 ?
H(2B) .2508 .0240 -.0995 ?
H(3A) .2957 .1522 -.0950 ?
H(3B) .2065 .1783 -.0864 ?
H(4A) .2206 .1942 -.2127 ?
H(4B) .2418 .1055 -.2158 ?
H(4C) .1519 .1317 -.2071 ?
H(5A) .3498 .0109 .1366 ?
H(5B) .2961 -.0564 .1590 ?
H(6A) .2045 .0260 .1971 ?
H(6B) .2384 .0960 .1565 ?
H(7A) .3469 .0218 .2745 ?
H(7B) .2891 .0863 .2966 ?
H(8A) .4195 .1355 .2915 ?
H(8B) .4085 .1082 .2058 ?
H(8C) .3502 .1733 .2280 ?
H(9A) .1277 -.0366 -.0062 ?
H(9B) .1295 .0117 .0679 ?
H(10A) .1631 -.0996 .1419 ?
H(10B) .1566 -.1475 .0662 ?
H(11B) .0159 -.1153 .0296 ?
H(11C) .0220 -.0649 .1034 ?
H(12A) -.0421 -.1819 .1190 ?
H(12B) .0375 -.2251 .1028 ?
H(12C) .0436 -.1743 .1771 ?
H(13A) .2552 -.0901 -.0362 ?
H(13B) .2850 -.1263 .0447 ?
H(14A) .4106 -.0579 .0584 ?
H(14B) .3807 -.0219 -.0229 ?
H(15A) .3801 -.1454 -.0767 ?
H(15B) .4110 -.1809 .0046 ?
H(16A) .5252 -.1666 -.0561 ?
H(16B) .5067 -.0773 -.0651 ?
H(16C) .5378 -.1131 .0168 ?

loop_
_geom_angle_atom_site_label_1
_geom_angle_atom_site_label_2
_geom_angle_atom_site_label_3
_geom_angle
O(1) Mo(1) O(2) 178.6(3)
O(2) Mo(1) O(3) 105.0(3)
O(2) Mo(1) O(4) 103.2(3)
O(1) Mo(1) O(5) 76.9(3)
O(3) Mo(1) O(5) 152.9(3)
O(1) Mo(1) O(11a) 77.0(2)
O(3) Mo(1) O(11a) 87.6(3)
O(5) Mo(1) O(11a) 87.2(3)
O(1) Mo(2) O(6) 180.0
O(1) Mo(2) O(7) 76.4(2)
O(6) Mo(2) O(7) 103.6(2)
O(3) Mo(2) O(3a) 153.6(4)
O(1) Mo(2) O(7a) 76.4(2)
O(7) Mo(2) O(7a) 152.9(4)
O(1) Mo(3) O(7) 76.5(3)
O(1) Mo(3) O(8) 178.6(3)
O(7) Mo(3) O(8) 102.5(3)
O(4) Mo(3) O(9) 87.2(3)
O(8) Mo(3) O(9) 104.4(3)
O(4) Mo(3) O(11) 154.0(2)
O(8) Mo(3) O(11) 102.1(3)
O(1) Mo(4) O(5) 77.1(2)
O(5) Mo(4) O(9) 87.2(3)
O(1) Mo(1) O(3) 76.0(3)
O(1) Mo(1) O(4) 75.9(2)
O(3) Mo(1) O(4) 85.8(3)
O(2) Mo(1) O(5) 102.0(3)
O(4) Mo(1) O(5) 86.8(3)
O(2) Mo(1) O(11a) 103.9(3)
O(4) Mo(1) O(11a) 152.9(3)
O(1) Mo(2) O(3) 76.8(2)
O(3) Mo(2) O(6) 103.2(2)
O(3) Mo(2) O(7) 86.8(3)
O(1) Mo(2) O(3a) 76.8(2)
O(7) Mo(2) O(3a) 87.0(3)
O(3) Mo(2) O(7a) 87.1(3)
O(1) Mo(3) O(4) 77.0(2)
O(4) Mo(3) O(7) 87.7(3)
O(4) Mo(3) O(8) 103.9(3)
O(1) Mo(3) O(9) 76.7(3)
O(7) Mo(3) O(9) 153.1(3)
O(1) Mo(3) O(11) 77.0(2)
O(7) Mo(3) O(11) 86.6(3)
O(9) Mo(3) O(11) 86.4(3)
O(1) Mo(4) O(9) 76.3(2)
O(1) Mo(4) O(10) 180.0
O(5) Mo(4) O(10) 102.9(2)
O(5) Mo(4) O(5a) 154.2(4)
O(5) Mo(4) O(9a) 86.7(3)
O(5a) Mo(4) O(9a) 87.2(3)
Mo(1) O(1) Mo(3) 90.00(10)
Mo(1) O(1) Mo(4) 89.9(2)
Mo(3) O(1) Mo(4) 90.1(2)
Mo(1) O(1) Mo(3a) 90.00(10)
Mo(3) O(1) Mo(3a) 179.8(2)
Mo(1) O(4) Mo(3) 117.1(3)
Mo(2) O(7) Mo(3) 117.2(3)
Mo(3) O(11) Mo(1a) 116.1(3)
O(9) Mo(4) O(10) 103.7(2)
O(9) Mo(4) O(5a) 86.7(3)
O(9) Mo(4) O(9a) 152.6(4)
Mo(1) O(1) Mo(2) 90.1(2)
Mo(2) O(1) Mo(3) 89.9(2)
Mo(2) O(1) Mo(4) 180.0
Mo(1) O(1) Mo(1a) 179.7(4)
Mo(2) O(1) Mo(3a) 89.9(2)
Mo(1) O(3) Mo(2) 117.0(3)
Mo(1) O(5) Mo(4) 116.1(4)
Mo(3) O(9) Mo(4) 116.9(3)

loop_
_geom_bond_atom_site_label_1
_geom_bond_atom_site_label_2
_geom_bond_distance
Mo(1) O(1) 2.3170(10)
Mo(1) O(3) 1.951(6)
Mo(1) O(5) 1.939(6)
Mo(2) O(1) 2.323(8)
Mo(2) O(6) 1.676(10)
Mo(2) O(3A) 1.902(7)
Mo(3) O(1) 2.3130(10)
Mo(3) O(7) 1.924(6)
Mo(3) O(9) 1.920(6)
Mo(4) O(1) 2.321(8)
Mo(4) O(9) 1.929(6)
Mo(4) O(5A) 1.921(8)
O(1) Mo(1A) 2.3170(10)
O(11) Mo(1A) 1.926(6)
N(1) C(5) 1.545(11)
N(1) C(13) 1.526(12)
C(2) C(3) 1.493(18)
C(5) C(6) 1.509(15)
C(7) C(8) 1.46(2)
C(10) C(11) 1.519(16)
C(13) C(14) 1.516(13)
C(15) C(16) 1.520(14)
Mo(1) O(2) 1.683(8)
Mo(1) O(4) 1.947(6)
Mo(1) O(11A) 1.926(6)
Mo(2) O(3) 1.902(7)
Mo(2) O(7) 1.913(6)
Mo(2) O(7A) 1.913(6)
Mo(3) O(4) 1.893(7)
Mo(3) O(8) 1.671(6)
Mo(3) O(11) 1.932(7)
Mo(4) O(5) 1.921(8)
Mo(4) O(10) 1.661(10)
Mo(4) O(9A) 1.929(6)
O(1) Mo(3A) 2.3130(10)
N(1) C(1) 1.509(13)
N(1) C(9) 1.531(12)
C(1) C(2) 1.516(15)
C(3) C(4) 1.477(18)
C(6) C(7) 1.518(14)
C(9) C(10) 1.492(16)
C(11) C(12) 1.47(2)
C(14) C(15) 1.501(15)
